data_4338463
loop_
_publ_author_name
'Rosario-Amorin, Daniel'
'Ouizem, Sabrina'
'Dickie, Diane A.'
'Paine, Robert T.'
'Cramer, Roger E.'
'Hay, Benjamin P.'
'Podair, Julien'
'Delmau, L&#x00E6;titia H'

_publ_section_title
;
 Synthesis and lanthanide coordination chemistry of phosphine oxide
 decorated dibenzothiophene and dibenzothiophene sulfone platforms.
;
_journal_issue 11
_journal_name_full 'Inorganic chemistry'
_journal_page_first 5698
_journal_page_last 5711
_journal_paper_doi 10.1021/ic500471w
_journal_volume 53
_journal_year 2014
_chemical_formula_sum 'C42 H36 Er N5 O13 P2 S'
_chemical_formula_weight 1080.02
_chemical_name_systematic
; 
 ? 
;
_space_group_IT_number 14
_symmetry_cell_setting monoclinic
_symmetry_space_group_name_Hall '-P 2ybc'
_symmetry_space_group_name_H-M 'P 1 21/c 1'
_atom_sites_solution_hydrogens geom
_atom_sites_solution_primary direct
_atom_sites_solution_secondary difmap
_audit_creation_method SHELXL-97
_cell_angle_alpha 90.00
_cell_angle_beta 108.487(2)
_cell_angle_gamma 90.00
_cell_formula_units_Z 4
_cell_length_a 15.4086(8)
_cell_length_b 12.6936(5)
_cell_length_c 23.8809(12)
_cell_measurement_reflns_used 9874
_cell_measurement_temperature 173(2)
_cell_measurement_theta_max 29.68
_cell_measurement_theta_min 2.60
_cell_volume 4429.8(4)
_computing_cell_refinement 'Bruker SAINT'
_computing_data_collection 'Bruker APEX2'
_computing_data_reduction 'Bruker SAINT'
_computing_molecular_graphics 'Bruker SHELXTL'
_computing_publication_material 'Bruker SHELXTL'
_computing_structure_refinement 'SHELXL-97 (Sheldrick, 2008)'
_computing_structure_solution 'SHELXS-97 (Sheldrick, 2008)'
_diffrn_ambient_temperature 173(2)
_diffrn_measured_fraction_theta_full 0.999
_diffrn_measured_fraction_theta_max 0.999
_diffrn_measurement_device_type 'Bruker APEX-II CCD'
_diffrn_measurement_method '\f and \w scans'
_diffrn_radiation_monochromator graphite
_diffrn_radiation_source 'fine-focus sealed tube'
_diffrn_radiation_type MoK\a
_diffrn_radiation_wavelength 0.71073
_diffrn_reflns_av_R_equivalents 0.0345
_diffrn_reflns_av_sigmaI/netI 0.0278
_diffrn_reflns_limit_h_max 20
_diffrn_reflns_limit_h_min -20
_diffrn_reflns_limit_k_max 17
_diffrn_reflns_limit_k_min -17
_diffrn_reflns_limit_l_max 32
_diffrn_reflns_limit_l_min -32
_diffrn_reflns_number 55816
_diffrn_reflns_theta_full 28.70
_diffrn_reflns_theta_max 28.70
_diffrn_reflns_theta_min 3.06
_exptl_absorpt_coefficient_mu 2.084
_exptl_absorpt_correction_T_max 0.6735
_exptl_absorpt_correction_T_min 0.4540
_exptl_absorpt_correction_type multi-scan
_exptl_absorpt_process_details 'Bruker, SADABS'
_exptl_crystal_colour pink
_exptl_crystal_density_diffrn 1.619
_exptl_crystal_density_method 'not measured'
_exptl_crystal_description plate
_exptl_crystal_F_000 2164
_exptl_crystal_size_max 0.45
_exptl_crystal_size_mid 0.28
_exptl_crystal_size_min 0.21
_refine_diff_density_max 0.608
_refine_diff_density_min -0.512
_refine_diff_density_rms 0.077
_refine_ls_extinction_method none
_refine_ls_goodness_of_fit_ref 1.030
_refine_ls_hydrogen_treatment constr
_refine_ls_matrix_type full
_refine_ls_number_parameters 579
_refine_ls_number_reflns 11428
_refine_ls_number_restraints 0
_refine_ls_restrained_S_all 1.030
_refine_ls_R_factor_all 0.0331
_refine_ls_R_factor_gt 0.0234
_refine_ls_shift/su_max 0.003
_refine_ls_shift/su_mean 0.000
_refine_ls_structure_factor_coef Fsqd
_refine_ls_weighting_details 'calc w=1/[\s^2^(Fo^2^)+(0.0251P)^2^+2.6796P] where P=(Fo^2^+2Fc^2^)/3'
_refine_ls_weighting_scheme calc
_refine_ls_wR_factor_gt 0.0525
_refine_ls_wR_factor_ref 0.0570
_reflns_number_gt 9657
_reflns_number_total 11428
_reflns_threshold_expression >2sigma(I)
_cod_data_source_file ic500471w_si_001.cif
_cod_data_source_block rprd308_0m_[Er(9)(NO3)3].2MeCN
_cod_depositor_comments
;
The following automatic conversions were performed:

'_symmetry_cell_setting' value 'Monoclinic' changed to 'monoclinic'
according to
/usr/data/users/saulius/crontab/automatic-downloads/rss-feeds/ACS/lib/dictionaries/cif_core.dic
dictionary named 'cif_core.dic' version 2.4.2 from 2011-04-26.

Automatic conversion script
Id: cif_fix_values 2281 2013-09-26 08:29:07Z andrius 

 Adding full bibliography for 4338458--4338465.cif.
;
_cod_original_sg_symbol_H-M P2(1)/c
_cod_database_code 4338463

loop_
_symmetry_equiv_pos_as_xyz
'x, y, z'
'-x, y+1/2, -z+1/2'
'-x, -y, -z'
'x, -y-1/2, z-1/2'

loop_
_atom_site_label
_atom_site_type_symbol
_atom_site_fract_x
_atom_site_fract_y
_atom_site_fract_z
_atom_site_U_iso_or_equiv
_atom_site_adp_type
_atom_site_occupancy
_atom_site_symmetry_multiplicity
_atom_site_calc_flag
_atom_site_refinement_flags
Er1 Er 0.257076(6) 0.550753(7) 0.307652(4) 0.01754(3) Uani 1 1 d .
S1 S 0.23093(4) 0.81758(4) 0.24312(2) 0.01957(10) Uani 1 1 d .
P1 P 0.48361(4) 0.66010(4) 0.31912(2) 0.01899(11) Uani 1 1 d .
P2 P 0.01425(4) 0.61486(4) 0.23379(3) 0.02069(11) Uani 1 1 d .
O1 O 0.29139(14) 0.26247(13) 0.38516(9) 0.0430(5) Uani 1 1 d .
O2 O 0.19886(12) 0.38462(13) 0.33566(8) 0.0315(4) Uani 1 1 d .
O3 O 0.34338(11) 0.41687(12) 0.37220(7) 0.0280(4) Uani 1 1 d .
O4 O 0.33123(12) 0.64538(13) 0.40136(7) 0.0307(4) Uani 1 1 d .
O5 O 0.19159(12) 0.60011(16) 0.38367(8) 0.0391(4) Uani 1 1 d .
O6 O 0.26201(14) 0.68201(15) 0.46556(8) 0.0390(4) Uani 1 1 d .
O7 O 0.39971(10) 0.59415(11) 0.31083(7) 0.0218(3) Uani 1 1 d .
O8 O 0.21235(12) 0.91583(12) 0.26645(8) 0.0281(4) Uani 1 1 d .
O9 O 0.10683(10) 0.56387(11) 0.25642(7) 0.0237(3) Uani 1 1 d .
O10 O 0.23982(10) 0.72874(11) 0.28291(7) 0.0223(3) Uani 1 1 d .
O11 O 0.29415(15) 0.42283(16) 0.16026(9) 0.0458(5) Uani 1 1 d .
O12 O 0.25161(11) 0.55692(13) 0.20253(7) 0.0285(4) Uani 1 1 d .
O13 O 0.27988(14) 0.40771(13) 0.24746(8) 0.0368(4) Uani 1 1 d .
N1 N 0.27840(14) 0.35098(14) 0.36493(9) 0.0265(4) Uani 1 1 d .
N2 N 0.26147(14) 0.64424(15) 0.41853(9) 0.0267(4) Uani 1 1 d .
N3 N 0.27546(15) 0.46119(16) 0.20178(9) 0.0295(4) Uani 1 1 d .
N4 N 0.5873(4) 0.5612(4) -0.0258(2) 0.1052(15) Uani 1 1 d .
N5 N 0.8793(2) 0.8506(3) 0.46990(17) 0.0798(10) Uani 1 1 d .
C1 C 0.53344(15) 0.62522(16) 0.26310(10) 0.0206(4) Uani 1 1 d .
C2 C 0.47242(16) 0.59626(17) 0.20833(10) 0.0245(5) Uani 1 1 d .
H2 H 0.4087 0.5934 0.2029 0.029 Uiso 1 1 calc R
C3 C 0.50426(19) 0.57173(18) 0.16188(11) 0.0309(5) Uani 1 1 d .
H3 H 0.4626 0.5518 0.1247 0.037 Uiso 1 1 calc R
C4 C 0.5973(2) 0.57642(19) 0.16980(12) 0.0352(6) Uani 1 1 d .
H4 H 0.6194 0.5598 0.1379 0.042 Uiso 1 1 calc R
C5 C 0.65802(18) 0.6051(2) 0.22371(13) 0.0349(6) Uani 1 1 d .
H5 H 0.7216 0.6085 0.2287 0.042 Uiso 1 1 calc R
C6 C 0.62666(16) 0.62896(18) 0.27073(11) 0.0281(5) Uani 1 1 d .
H6 H 0.6688 0.6478 0.3080 0.034 Uiso 1 1 calc R
C7 C 0.45625(16) 0.80135(16) 0.31112(10) 0.0236(5) Uani 1 1 d .
H7A H 0.4116 0.8185 0.3318 0.028 Uiso 1 1 calc R
H7B H 0.5124 0.8430 0.3294 0.028 Uiso 1 1 calc R
C8 C 0.41678(15) 0.83006(15) 0.24692(10) 0.0223(4) Uani 1 1 d .
C9 C 0.47597(17) 0.84900(17) 0.21389(11) 0.0279(5) Uani 1 1 d .
H9 H 0.5397 0.8562 0.2338 0.034 Uiso 1 1 calc R
C10 C 0.44371(17) 0.85746(18) 0.15317(12) 0.0319(6) Uani 1 1 d .
H10 H 0.4857 0.8708 0.1323 0.038 Uiso 1 1 calc R
C11 C 0.35127(18) 0.84690(19) 0.12189(11) 0.0307(5) Uani 1 1 d .
H11 H 0.3302 0.8500 0.0800 0.037 Uiso 1 1 calc R
C12 C 0.29026(16) 0.83160(17) 0.15346(10) 0.0248(5) Uani 1 1 d .
C13 C 0.32410(15) 0.82627(15) 0.21531(10) 0.0204(4) Uani 1 1 d .
C14 C 0.15013(15) 0.79382(16) 0.17306(10) 0.0216(4) Uani 1 1 d .
C15 C 0.05837(16) 0.76852(16) 0.16145(10) 0.0237(5) Uani 1 1 d .
C16 C 0.00635(18) 0.76338(19) 0.10180(11) 0.0318(5) Uani 1 1 d .
H16 H -0.0567 0.7454 0.0912 0.038 Uiso 1 1 calc R
C17 C 0.04516(19) 0.7841(2) 0.05758(11) 0.0355(6) Uani 1 1 d .
H17 H 0.0077 0.7809 0.0175 0.043 Uiso 1 1 calc R
C18 C 0.13662(18) 0.80905(19) 0.07052(11) 0.0316(5) Uani 1 1 d .
H18 H 0.1619 0.8232 0.0398 0.038 Uiso 1 1 calc R
C19 C 0.19098(16) 0.81307(17) 0.12932(10) 0.0243(5) Uani 1 1 d .
C20 C 0.01637(15) 0.75107(17) 0.20967(10) 0.0238(5) Uani 1 1 d .
H20A H -0.0473 0.7777 0.1958 0.029 Uiso 1 1 calc R
H20B H 0.0505 0.7939 0.2443 0.029 Uiso 1 1 calc R
C21 C -0.03864(15) 0.62223(17) 0.29079(10) 0.0235(5) Uani 1 1 d .
C22 C -0.01066(17) 0.54933(18) 0.33659(11) 0.0296(5) Uani 1 1 d .
H22 H 0.0331 0.4968 0.3362 0.036 Uiso 1 1 calc R
C23 C -0.04679(19) 0.5535(2) 0.38284(12) 0.0360(6) Uani 1 1 d .
H23 H -0.0277 0.5038 0.4141 0.043 Uiso 1 1 calc R
C24 C -0.11038(19) 0.6298(2) 0.38362(13) 0.0378(6) Uani 1 1 d .
H24 H -0.1344 0.6328 0.4156 0.045 Uiso 1 1 calc R
C25 C -0.13914(17) 0.7017(2) 0.33798(12) 0.0340(6) Uani 1 1 d .
H25 H -0.1830 0.7538 0.3386 0.041 Uiso 1 1 calc R
C26 C -0.10424(16) 0.69789(18) 0.29152(11) 0.0284(5) Uani 1 1 d .
H26 H -0.1248 0.7468 0.2599 0.034 Uiso 1 1 calc R
C27 C -0.05719(16) 0.53949(17) 0.17345(10) 0.0253(5) Uani 1 1 d .
C28 C -0.14494(17) 0.5735(2) 0.14183(12) 0.0345(6) Uani 1 1 d .
H28 H -0.1664 0.6396 0.1506 0.041 Uiso 1 1 calc R
C29 C -0.2007(2) 0.5108(3) 0.09767(13) 0.0455(7) Uani 1 1 d .
H29 H -0.2601 0.5346 0.0753 0.055 Uiso 1 1 calc R
C30 C -0.1703(3) 0.4140(3) 0.08614(15) 0.0588(9) Uani 1 1 d .
H30 H -0.2095 0.3703 0.0565 0.071 Uiso 1 1 calc R
C31 C -0.0835(3) 0.3796(2) 0.11713(16) 0.0599(9) Uani 1 1 d .
H31 H -0.0630 0.3127 0.1086 0.072 Uiso 1 1 calc R
C32 C -0.0262(2) 0.4423(2) 0.16074(13) 0.0406(6) Uani 1 1 d .
H32 H 0.0339 0.4192 0.1818 0.049 Uiso 1 1 calc R
C33 C 0.56519(15) 0.64246(17) 0.39122(10) 0.0216(4) Uani 1 1 d .
C34 C 0.54746(16) 0.56367(17) 0.42702(10) 0.0245(5) Uani 1 1 d .
H34 H 0.4910 0.5265 0.4146 0.029 Uiso 1 1 calc R
C35 C 0.61237(18) 0.5398(2) 0.48076(11) 0.0317(5) Uani 1 1 d .
H35 H 0.6006 0.4862 0.5052 0.038 Uiso 1 1 calc R
C36 C 0.69425(18) 0.5943(2) 0.49861(11) 0.0356(6) Uani 1 1 d .
H36 H 0.7398 0.5758 0.5346 0.043 Uiso 1 1 calc R
C37 C 0.71058(17) 0.6755(2) 0.46471(11) 0.0346(6) Uani 1 1 d .
H37 H 0.7660 0.7145 0.4783 0.041 Uiso 1 1 calc R
C38 C 0.64605(17) 0.70025(19) 0.41072(11) 0.0288(5) Uani 1 1 d .
H38 H 0.6571 0.7561 0.3874 0.035 Uiso 1 1 calc R
C39 C 0.5444(4) 0.6265(4) -0.00970(19) 0.0800(14) Uani 1 1 d .
C40 C 0.4952(3) 0.7049(3) 0.01196(19) 0.0746(12) Uani 1 1 d .
H40A H 0.4470 0.6706 0.0241 0.112 Uiso 1 1 calc R
H40B H 0.4675 0.7560 -0.0194 0.112 Uiso 1 1 calc R
H40C H 0.5375 0.7413 0.0459 0.112 Uiso 1 1 calc R
C41 C 0.8715(4) 0.9335(3) 0.45839(17) 0.0798(14) Uani 1 1 d .
C42 C 0.8549(8) 1.0441(4) 0.4439(2) 0.246(7) Uani 1 1 d .
H42A H 0.8617 1.0578 0.4051 0.370 Uiso 1 1 calc R
H42B H 0.8992 1.0869 0.4738 0.370 Uiso 1 1 calc R
H42C H 0.7927 1.0625 0.4430 0.370 Uiso 1 1 calc R

loop_
_atom_site_aniso_label
_atom_site_aniso_U_11
_atom_site_aniso_U_22
_atom_site_aniso_U_33
_atom_site_aniso_U_23
_atom_site_aniso_U_13
_atom_site_aniso_U_12
Er1 0.01570(5) 0.01804(5) 0.01903(5) 0.00029(4) 0.00574(4) -0.00024(4)
S1 0.0193(3) 0.0181(2) 0.0221(3) 0.00136(19) 0.0077(2) 0.00067(19)
P1 0.0166(3) 0.0195(2) 0.0205(3) 0.0004(2) 0.0055(2) -0.0009(2)
P2 0.0154(3) 0.0206(2) 0.0256(3) 0.0016(2) 0.0059(2) 0.0004(2)
O1 0.0527(12) 0.0206(8) 0.0502(12) 0.0084(8) 0.0084(10) -0.0034(8)
O2 0.0242(9) 0.0300(8) 0.0399(10) 0.0061(7) 0.0095(8) -0.0027(7)
O3 0.0244(9) 0.0244(8) 0.0301(9) 0.0037(7) 0.0014(7) -0.0043(6)
O4 0.0265(9) 0.0388(9) 0.0276(9) -0.0048(7) 0.0095(7) -0.0013(7)
O5 0.0291(10) 0.0590(12) 0.0320(10) -0.0114(9) 0.0137(8) -0.0108(9)
O6 0.0509(12) 0.0458(11) 0.0219(9) -0.0055(8) 0.0139(9) 0.0093(9)
O7 0.0183(8) 0.0228(7) 0.0239(8) 0.0006(6) 0.0062(6) -0.0026(6)
O8 0.0306(9) 0.0222(7) 0.0339(9) -0.0037(7) 0.0136(8) 0.0028(6)
O9 0.0169(8) 0.0268(8) 0.0268(8) 0.0009(6) 0.0061(6) 0.0025(6)
O10 0.0237(8) 0.0218(7) 0.0219(8) 0.0044(6) 0.0078(6) 0.0001(6)
O11 0.0592(14) 0.0497(11) 0.0368(11) -0.0192(9) 0.0270(10) -0.0064(10)
O12 0.0269(9) 0.0337(9) 0.0247(9) -0.0022(7) 0.0082(7) 0.0005(7)
O13 0.0524(12) 0.0275(8) 0.0340(10) -0.0037(7) 0.0188(9) -0.0016(8)
N1 0.0320(11) 0.0210(9) 0.0257(10) 0.0011(7) 0.0077(9) -0.0018(8)
N2 0.0335(11) 0.0255(9) 0.0209(10) 0.0025(8) 0.0082(9) 0.0059(8)
N3 0.0261(10) 0.0331(11) 0.0298(11) -0.0105(9) 0.0098(9) -0.0075(8)
N4 0.127(4) 0.097(3) 0.091(3) -0.018(2) 0.033(3) -0.032(3)
N5 0.066(2) 0.071(2) 0.087(3) 0.0104(19) 0.0018(19) -0.0025(18)
C1 0.0215(11) 0.0177(9) 0.0242(11) 0.0020(8) 0.0093(9) 0.0007(8)
C2 0.0246(12) 0.0244(10) 0.0266(12) 0.0018(9) 0.0109(10) -0.0019(9)
C3 0.0405(15) 0.0281(12) 0.0262(12) 0.0007(9) 0.0137(11) -0.0014(10)
C4 0.0463(16) 0.0309(12) 0.0391(15) -0.0024(10) 0.0286(13) -0.0003(11)
C5 0.0301(14) 0.0335(13) 0.0492(17) -0.0008(11) 0.0239(13) 0.0010(10)
C6 0.0232(12) 0.0282(11) 0.0335(13) 0.0007(10) 0.0097(10) 0.0005(9)
C7 0.0221(11) 0.0193(10) 0.0279(12) -0.0018(8) 0.0059(9) -0.0016(8)
C8 0.0243(11) 0.0146(9) 0.0294(12) 0.0020(8) 0.0106(10) -0.0010(8)
C9 0.0243(12) 0.0205(10) 0.0402(14) 0.0069(9) 0.0119(11) -0.0016(9)
C10 0.0308(13) 0.0283(12) 0.0439(15) 0.0127(10) 0.0224(12) 0.0020(10)
C11 0.0336(14) 0.0328(12) 0.0295(13) 0.0089(10) 0.0157(11) 0.0019(10)
C12 0.0277(12) 0.0220(10) 0.0268(12) 0.0052(9) 0.0118(10) 0.0015(9)
C13 0.0220(11) 0.0167(9) 0.0252(11) 0.0030(8) 0.0114(9) 0.0000(8)
C14 0.0226(11) 0.0199(10) 0.0206(11) 0.0027(8) 0.0044(9) 0.0024(8)
C15 0.0234(11) 0.0206(10) 0.0261(12) 0.0054(8) 0.0064(9) 0.0030(8)
C16 0.0257(13) 0.0342(12) 0.0308(13) 0.0054(10) 0.0024(11) -0.0011(10)
C17 0.0369(15) 0.0408(14) 0.0235(13) 0.0042(10) 0.0023(11) 0.0010(11)
C18 0.0348(14) 0.0373(13) 0.0232(12) 0.0053(10) 0.0098(11) 0.0013(11)
C19 0.0256(12) 0.0230(10) 0.0246(12) 0.0044(8) 0.0084(10) 0.0017(9)
C20 0.0189(11) 0.0231(10) 0.0296(12) 0.0025(9) 0.0079(9) 0.0007(8)
C21 0.0185(11) 0.0238(10) 0.0286(12) -0.0030(9) 0.0079(9) -0.0051(8)
C22 0.0265(12) 0.0273(11) 0.0379(14) 0.0028(10) 0.0143(11) 0.0006(9)
C23 0.0358(14) 0.0402(14) 0.0365(14) 0.0075(11) 0.0175(12) -0.0012(11)
C24 0.0334(15) 0.0476(15) 0.0392(15) -0.0042(12) 0.0212(13) -0.0044(12)
C25 0.0250(13) 0.0361(13) 0.0447(16) -0.0064(11) 0.0165(12) 0.0001(10)
C26 0.0209(12) 0.0279(11) 0.0350(14) 0.0010(10) 0.0068(10) 0.0009(9)
C27 0.0221(11) 0.0271(11) 0.0248(12) 0.0019(9) 0.0047(9) -0.0015(9)
C28 0.0230(13) 0.0393(14) 0.0373(15) -0.0006(11) 0.0041(11) 0.0000(10)
C29 0.0298(15) 0.0571(18) 0.0415(17) -0.0001(14) -0.0001(13) -0.0077(13)
C30 0.060(2) 0.0523(18) 0.048(2) -0.0147(15) -0.0046(17) -0.0192(16)
C31 0.072(2) 0.0365(16) 0.059(2) -0.0156(14) 0.0028(19) 0.0002(15)
C32 0.0420(16) 0.0303(13) 0.0410(16) -0.0058(11) 0.0014(13) 0.0027(11)
C33 0.0203(11) 0.0240(10) 0.0198(11) -0.0014(8) 0.0056(9) 0.0013(8)
C34 0.0241(12) 0.0244(11) 0.0258(12) -0.0014(9) 0.0089(9) 0.0017(9)
C35 0.0344(14) 0.0381(13) 0.0232(12) 0.0042(10) 0.0101(11) 0.0073(11)
C36 0.0313(14) 0.0514(15) 0.0212(12) 0.0001(11) 0.0040(11) 0.0104(12)
C37 0.0232(13) 0.0475(15) 0.0301(13) -0.0096(11) 0.0042(11) -0.0045(11)
C38 0.0265(12) 0.0325(12) 0.0269(12) -0.0031(10) 0.0076(10) -0.0049(10)
C39 0.099(4) 0.077(3) 0.056(3) 0.011(2) 0.013(2) -0.034(3)
C40 0.066(3) 0.079(3) 0.072(3) 0.034(2) 0.013(2) 0.006(2)
C41 0.119(4) 0.058(2) 0.044(2) 0.0024(17) 0.001(2) -0.033(2)
C42 0.554(18) 0.044(3) 0.054(3) 0.006(2) -0.029(6) -0.058(5)

loop_
_atom_type_symbol
_atom_type_description
_atom_type_scat_dispersion_real
_atom_type_scat_dispersion_imag
_atom_type_scat_source
C C 0.0033 0.0016 'International Tables Vol C Tables 4.2.6.8 and 6.1.1.4'
H H 0.0000 0.0000 'International Tables Vol C Tables 4.2.6.8 and 6.1.1.4'
N N 0.0061 0.0033 'International Tables Vol C Tables 4.2.6.8 and 6.1.1.4'
O O 0.0106 0.0060 'International Tables Vol C Tables 4.2.6.8 and 6.1.1.4'
P P 0.1023 0.0942 'International Tables Vol C Tables 4.2.6.8 and 6.1.1.4'
S S 0.1246 0.1234 'International Tables Vol C Tables 4.2.6.8 and 6.1.1.4'
Er Er -0.2586 4.9576 'International Tables Vol C Tables 4.2.6.8 and 6.1.1.4'

loop_
_geom_angle_atom_site_label_1
_geom_angle_atom_site_label_2
_geom_angle_atom_site_label_3
_geom_angle
O7 Er1 O9 145.70(6)
O7 Er1 O10 78.59(5)
O9 Er1 O10 77.05(5)
O7 Er1 O3 79.30(5)
O9 Er1 O3 131.80(5)
O10 Er1 O3 147.92(5)
O7 Er1 O13 83.03(6)
O9 Er1 O13 92.91(6)
O10 Er1 O13 127.31(6)
O3 Er1 O13 72.12(6)
O7 Er1 O5 123.19(6)
O9 Er1 O5 77.74(6)
O10 Er1 O5 84.15(6)
O3 Er1 O5 88.82(7)
O13 Er1 O5 144.70(6)
O7 Er1 O2 129.61(5)
O9 Er1 O2 79.12(6)
O10 Er1 O2 151.21(5)
O3 Er1 O2 52.69(5)
O13 Er1 O2 69.62(6)
O5 Er1 O2 75.18(6)
O7 Er1 O4 71.58(6)
O9 Er1 O4 123.67(6)
O10 Er1 O4 75.03(6)
O3 Er1 O4 76.09(6)
O13 Er1 O4 142.34(6)
O5 Er1 O4 51.68(6)
O2 Er1 O4 105.84(6)
O7 Er1 O12 75.26(5)
O9 Er1 O12 75.50(5)
O10 Er1 O12 75.44(5)
O3 Er1 O12 120.43(6)
O13 Er1 O12 52.13(6)
O5 Er1 O12 149.29(6)
O2 Er1 O12 113.70(6)
O4 Er1 O12 139.05(5)
O7 Er1 N1 103.86(6)
O9 Er1 N1 105.56(6)
O10 Er1 N1 166.24(5)
O3 Er1 N1 26.31(5)
O13 Er1 N1 66.39(6)
O5 Er1 N1 83.26(6)
O2 Er1 N1 26.54(5)
O4 Er1 N1 92.75(6)
O12 Er1 N1 118.32(5)
O7 Er1 N3 75.97(6)
O9 Er1 N3 85.55(6)
O10 Er1 N3 101.31(6)
O3 Er1 N3 95.53(6)
O13 Er1 N3 26.01(6)
O5 Er1 N3 160.84(6)
O2 Er1 N3 92.65(6)
O4 Er1 N3 147.44(6)
O12 Er1 N3 26.26(5)
N1 Er1 N3 92.40(6)
O7 Er1 N2 97.49(6)
O9 Er1 N2 100.89(6)
O10 Er1 N2 78.54(5)
O3 Er1 N2 81.62(6)
O13 Er1 N2 153.21(6)
O5 Er1 N2 25.74(6)
O2 Er1 N2 90.43(6)
O4 Er1 N2 25.94(5)
O12 Er1 N2 153.89(5)
N1 Er1 N2 87.70(5)
N3 Er1 N2 173.29(6)
O8 S1 O10 114.25(10)
O8 S1 C13 112.26(10)
O10 S1 C13 112.03(9)
O8 S1 C14 110.46(10)
O10 S1 C14 112.26(10)
C13 S1 C14 93.86(11)
O7 P1 C33 111.67(10)
O7 P1 C1 108.56(9)
C33 P1 C1 110.42(10)
O7 P1 C7 111.78(10)
C33 P1 C7 106.81(10)
C1 P1 C7 107.53(10)
O9 P2 C27 109.33(10)
O9 P2 C21 110.91(10)
C27 P2 C21 109.09(11)
O9 P2 C20 114.30(10)
C27 P2 C20 108.69(11)
C21 P2 C20 104.32(10)
N1 O2 Er1 93.78(12)
N1 O3 Er1 97.25(12)
N2 O4 Er1 95.23(13)
N2 O5 Er1 97.94(13)
P1 O7 Er1 159.35(10)
P2 O9 Er1 157.08(10)
S1 O10 Er1 153.95(10)
N3 O12 Er1 93.82(13)
N3 O13 Er1 97.56(13)
O1 N1 O3 122.0(2)
O1 N1 O2 122.4(2)
O3 N1 O2 115.58(17)
O1 N1 Er1 173.46(17)
O3 N1 Er1 56.44(10)
O2 N1 Er1 59.67(10)
O6 N2 O5 122.5(2)
O6 N2 O4 122.4(2)
O5 N2 O4 115.15(19)
O6 N2 Er1 178.54(17)
O5 N2 Er1 56.32(11)
O4 N2 Er1 58.83(11)
O11 N3 O13 121.6(2)
O11 N3 O12 122.5(2)
O13 N3 O12 115.88(19)
O11 N3 Er1 172.39(18)
O13 N3 Er1 56.43(11)
O12 N3 Er1 59.92(11)
C6 C1 C2 119.5(2)
C6 C1 P1 124.19(18)
C2 C1 P1 116.27(17)
C3 C2 C1 120.4(2)
C2 C3 C4 119.7(2)
C5 C4 C3 120.3(2)
C4 C5 C6 120.4(2)
C5 C6 C1 119.8(2)
C8 C7 P1 110.34(15)
C13 C8 C9 116.1(2)
C13 C8 C7 124.0(2)
C9 C8 C7 119.3(2)
C10 C9 C8 121.5(2)
C9 C10 C11 121.6(2)
C10 C11 C12 118.4(2)
C11 C12 C13 119.2(2)
C11 C12 C19 127.3(2)
C13 C12 C19 113.4(2)
C8 C13 C12 123.1(2)
C8 C13 S1 128.03(17)
C12 C13 S1 108.89(16)
C15 C14 C19 124.1(2)
C15 C14 S1 126.56(18)
C19 C14 S1 109.14(17)
C14 C15 C16 115.6(2)
C14 C15 C20 122.6(2)
C16 C15 C20 121.8(2)
C17 C16 C15 121.2(2)
C18 C17 C16 121.8(2)
C17 C18 C19 118.7(2)
C18 C19 C14 118.5(2)
C18 C19 C12 128.3(2)
C14 C19 C12 113.1(2)
C15 C20 P2 115.83(15)
C22 C21 C26 119.4(2)
C22 C21 P2 117.30(17)
C26 C21 P2 123.26(18)
C23 C22 C21 119.8(2)
C24 C23 C22 120.2(2)
C23 C24 C25 120.2(2)
C26 C25 C24 120.1(2)
C25 C26 C21 120.1(2)
C32 C27 C28 119.9(2)
C32 C27 P2 118.96(19)
C28 C27 P2 121.02(19)
C29 C28 C27 119.9(3)
C30 C29 C28 119.9(3)
C29 C30 C31 120.7(3)
C30 C31 C32 120.0(3)
C31 C32 C27 119.6(3)
C38 C33 C34 120.0(2)
C38 C33 P1 122.36(18)
C34 C33 P1 117.56(17)
C35 C34 C33 119.9(2)
C36 C35 C34 119.7(2)
C37 C36 C35 120.7(2)
C36 C37 C38 120.1(2)
C37 C38 C33 119.4(2)
N4 C39 C40 177.8(5)
N5 C41 C42 175.9(8)

loop_
_geom_bond_atom_site_label_1
_geom_bond_atom_site_label_2
_geom_bond_distance
Er1 O7 2.2436(15)
Er1 O9 2.2557(15)
Er1 O10 2.3290(14)
Er1 O3 2.3943(16)
Er1 O13 2.4097(17)
Er1 O5 2.4223(18)
Er1 O2 2.4657(16)
Er1 O4 2.4769(17)
Er1 O12 2.4863(16)
Er1 N1 2.8503(18)
Er1 N3 2.867(2)
Er1 N2 2.8829(19)
S1 O8 1.4314(16)
S1 O10 1.4529(15)
S1 C13 1.766(2)
S1 C14 1.766(2)
P1 O7 1.4996(15)
P1 C33 1.795(2)
P1 C1 1.796(2)
P1 C7 1.838(2)
P2 O9 1.5023(16)
P2 C27 1.788(2)
P2 C21 1.797(2)
P2 C20 1.826(2)
O1 N1 1.214(2)
O2 N1 1.277(3)
O3 N1 1.274(2)
O4 N2 1.266(3)
O5 N2 1.264(3)
O6 N2 1.219(2)
O11 N3 1.218(3)
O12 N3 1.271(2)
O13 N3 1.268(3)
N4 C39 1.197(6)
N5 C41 1.085(5)
C1 C6 1.390(3)
C1 C2 1.397(3)
C2 C3 1.383(3)
C3 C4 1.387(4)
C4 C5 1.379(4)
C5 C6 1.389(3)
C7 C8 1.504(3)
C8 C13 1.389(3)
C8 C9 1.403(3)
C9 C10 1.380(4)
C10 C11 1.389(4)
C11 C12 1.393(3)
C12 C13 1.403(3)
C12 C19 1.473(3)
C14 C15 1.389(3)
C14 C19 1.401(3)
C15 C16 1.397(3)
C15 C20 1.506(3)
C16 C17 1.394(4)
C17 C18 1.381(4)
C18 C19 1.389(3)
C21 C22 1.393(3)
C21 C26 1.399(3)
C22 C23 1.386(4)
C23 C24 1.381(4)
C24 C25 1.383(4)
C25 C26 1.379(4)
C27 C32 1.391(3)
C27 C28 1.392(3)
C28 C29 1.382(4)
C29 C30 1.373(5)
C30 C31 1.379(5)
C31 C32 1.384(4)
C33 C38 1.393(3)
C33 C34 1.398(3)
C34 C35 1.388(3)
C35 C36 1.383(4)
C36 C37 1.382(4)
C37 C38 1.392(3)
C39 C40 1.444(7)
C41 C42 1.449(6)

loop_
_geom_torsion_atom_site_label_1
_geom_torsion_atom_site_label_2
_geom_torsion_atom_site_label_3
_geom_torsion_atom_site_label_4
_geom_torsion
O7 Er1 O2 N1 16.13(16)
O9 Er1 O2 N1 175.01(14)
O10 Er1 O2 N1 -150.47(13)
O3 Er1 O2 N1 -4.87(12)
O13 Er1 O2 N1 77.74(13)
O5 Er1 O2 N1 -104.94(14)
O4 Er1 O2 N1 -62.83(13)
O12 Er1 O2 N1 106.28(13)
N3 Er1 O2 N1 90.06(13)
N2 Er1 O2 N1 -83.98(13)
O7 Er1 O3 N1 -158.77(14)
O9 Er1 O3 N1 4.76(16)
O10 Er1 O3 N1 154.10(12)
O13 Er1 O3 N1 -72.71(13)
O5 Er1 O3 N1 77.09(13)
O2 Er1 O3 N1 4.91(12)
O4 Er1 O3 N1 127.76(14)
O12 Er1 O3 N1 -93.05(13)
N3 Er1 O3 N1 -84.20(13)
N2 Er1 O3 N1 101.91(13)
O7 Er1 O4 N2 177.28(13)
O9 Er1 O4 N2 31.75(14)
O10 Er1 O4 N2 94.56(13)
O3 Er1 O4 N2 -99.56(13)
O13 Er1 O4 N2 -132.57(12)
O5 Er1 O4 N2 0.15(12)
O2 Er1 O4 N2 -55.57(13)
O12 Er1 O4 N2 139.73(12)
N1 Er1 O4 N2 -79.02(13)
N3 Er1 O4 N2 -177.82(12)
O7 Er1 O5 N2 -3.42(17)
O9 Er1 O5 N2 -153.65(15)
O10 Er1 O5 N2 -75.68(14)
O3 Er1 O5 N2 72.97(14)
O13 Er1 O5 N2 128.88(14)
O2 Er1 O5 N2 124.53(15)
O4 Er1 O5 N2 -0.16(12)
O12 Er1 O5 N2 -123.83(14)
N1 Er1 O5 N2 98.76(14)
N3 Er1 O5 N2 176.52(16)
C33 P1 O7 Er1 96.5(3)
C1 P1 O7 Er1 -141.6(3)
C7 P1 O7 Er1 -23.1(3)
O9 Er1 O7 P1 75.7(3)
O10 Er1 O7 P1 30.3(3)
O3 Er1 O7 P1 -126.3(3)
O13 Er1 O7 P1 160.6(3)
O5 Er1 O7 P1 -44.9(3)
O2 Er1 O7 P1 -143.2(3)
O4 Er1 O7 P1 -47.6(3)
O12 Er1 O7 P1 108.0(3)
N1 Er1 O7 P1 -135.8(3)
N3 Er1 O7 P1 135.1(3)
N2 Er1 O7 P1 -46.4(3)
C27 P2 O9 Er1 165.9(2)
C21 P2 O9 Er1 -73.8(3)
C20 P2 O9 Er1 43.8(3)
O7 Er1 O9 P2 -77.8(3)
O10 Er1 O9 P2 -32.0(3)
O3 Er1 O9 P2 131.8(2)
O13 Er1 O9 P2 -159.7(3)
O5 Er1 O9 P2 54.7(3)
O2 Er1 O9 P2 131.7(3)
O4 Er1 O9 P2 29.8(3)
O12 Er1 O9 P2 -110.1(3)
N1 Er1 O9 P2 134.0(3)
N3 Er1 O9 P2 -134.7(3)
N2 Er1 O9 P2 43.4(3)
O8 S1 O10 Er1 174.0(2)
C13 S1 O10 Er1 -56.9(2)
C14 S1 O10 Er1 47.2(2)
O7 Er1 O10 S1 76.2(2)
O9 Er1 O10 S1 -79.5(2)
O3 Er1 O10 S1 123.5(2)
O13 Er1 O10 S1 4.2(3)
O5 Er1 O10 S1 -158.2(2)
O2 Er1 O10 S1 -114.3(2)
O4 Er1 O10 S1 150.0(2)
O12 Er1 O10 S1 -1.3(2)
N1 Er1 O10 S1 177.96(19)
N3 Er1 O10 S1 3.2(2)
N2 Er1 O10 S1 176.4(2)
O7 Er1 O12 N3 88.08(13)
O9 Er1 O12 N3 -110.05(13)
O10 Er1 O12 N3 169.86(13)
O3 Er1 O12 N3 20.23(14)
O13 Er1 O12 N3 -4.53(12)
O5 Er1 O12 N3 -140.18(14)
O2 Er1 O12 N3 -39.11(14)
O4 Er1 O12 N3 124.80(13)
N1 Er1 O12 N3 -9.95(14)
N2 Er1 O12 N3 164.77(13)
O7 Er1 O13 N3 -72.15(14)
O9 Er1 O13 N3 73.65(14)
O10 Er1 O13 N3 -2.26(17)
O3 Er1 O13 N3 -153.12(15)
O5 Er1 O13 N3 146.42(14)
O2 Er1 O13 N3 150.91(16)
O4 Er1 O13 N3 -119.36(14)
O12 Er1 O13 N3 4.57(12)
N1 Er1 O13 N3 179.37(16)
N2 Er1 O13 N3 -164.99(13)
Er1 O3 N1 O1 172.4(2)
Er1 O3 N1 O2 -8.4(2)
Er1 O2 N1 O1 -172.7(2)
Er1 O2 N1 O3 8.09(19)
O7 Er1 N1 O3 21.50(14)
O9 Er1 N1 O3 -176.32(12)
O10 Er1 N1 O3 -77.2(3)
O13 Er1 N1 O3 97.36(14)
O5 Er1 N1 O3 -101.09(13)
O2 Er1 N1 O3 -171.2(2)
O4 Er1 N1 O3 -50.20(13)
O12 Er1 N1 O3 102.03(13)
N3 Er1 N1 O3 97.64(13)
N2 Er1 N1 O3 -75.65(13)
O7 Er1 N1 O2 -167.27(13)
O9 Er1 N1 O2 -5.09(14)
O10 Er1 N1 O2 94.0(3)
O3 Er1 N1 O2 171.2(2)
O13 Er1 N1 O2 -91.40(14)
O5 Er1 N1 O2 70.14(13)
O4 Er1 N1 O2 121.03(13)
O12 Er1 N1 O2 -86.74(14)
N3 Er1 N1 O2 -91.13(13)
N2 Er1 N1 O2 95.58(13)
Er1 O5 N2 O6 -179.01(18)
Er1 O5 N2 O4 0.3(2)
Er1 O4 N2 O6 179.02(18)
Er1 O4 N2 O5 -0.3(2)
O7 Er1 N2 O5 177.12(14)
O9 Er1 N2 O5 26.21(15)
O10 Er1 N2 O5 100.43(14)
O3 Er1 N2 O5 -104.92(15)
O13 Er1 N2 O5 -93.51(19)
O2 Er1 N2 O5 -52.79(14)
O4 Er1 N2 O5 179.7(2)
O12 Er1 N2 O5 105.45(18)
N1 Er1 N2 O5 -79.20(14)
O7 Er1 N2 O4 -2.60(13)
O9 Er1 N2 O4 -153.51(12)
O10 Er1 N2 O4 -79.29(12)
O3 Er1 N2 O4 75.36(12)
O13 Er1 N2 O4 86.77(18)
O5 Er1 N2 O4 -179.7(2)
O2 Er1 N2 O4 127.49(13)
O12 Er1 N2 O4 -74.27(18)
N1 Er1 N2 O4 101.08(13)
Er1 O13 N3 O11 171.3(2)
Er1 O13 N3 O12 -7.9(2)
Er1 O12 N3 O11 -171.6(2)
Er1 O12 N3 O13 7.6(2)
O7 Er1 N3 O13 103.12(15)
O9 Er1 N3 O13 -106.01(15)
O10 Er1 N3 O13 178.17(14)
O3 Er1 N3 O13 25.62(15)
O5 Er1 N3 O13 -76.8(3)
O2 Er1 N3 O13 -27.14(15)
O4 Er1 N3 O13 98.32(16)
O12 Er1 N3 O13 -171.8(2)
N1 Er1 N3 O13 -0.58(15)
O7 Er1 N3 O12 -85.06(13)
O9 Er1 N3 O12 65.81(13)
O10 Er1 N3 O12 -10.01(13)
O3 Er1 N3 O12 -162.57(12)
O13 Er1 N3 O12 171.8(2)
O5 Er1 N3 O12 95.0(2)
O2 Er1 N3 O12 144.67(13)
O4 Er1 N3 O12 -89.86(16)
N1 Er1 N3 O12 171.24(13)
O7 P1 C1 C6 -148.58(18)
C33 P1 C1 C6 -25.9(2)
C7 P1 C1 C6 90.3(2)
O7 P1 C1 C2 33.65(19)
C33 P1 C1 C2 156.37(16)
C7 P1 C1 C2 -87.45(18)
C6 C1 C2 C3 -0.2(3)
P1 C1 C2 C3 177.71(17)
C1 C2 C3 C4 -0.3(3)
C2 C3 C4 C5 0.2(4)
C3 C4 C5 C6 0.4(4)
C4 C5 C6 C1 -0.8(4)
C2 C1 C6 C5 0.7(3)
P1 C1 C6 C5 -176.98(18)
O7 P1 C7 C8 -77.98(17)
C33 P1 C7 C8 159.60(15)
C1 P1 C7 C8 41.07(18)
P1 C7 C8 C13 89.3(2)
P1 C7 C8 C9 -82.0(2)
C13 C8 C9 C10 -3.4(3)
C7 C8 C9 C10 168.6(2)
C8 C9 C10 C11 -0.5(4)
C9 C10 C11 C12 2.6(4)
C10 C11 C12 C13 -0.7(3)
C10 C11 C12 C19 -176.5(2)
C9 C8 C13 C12 5.4(3)
C7 C8 C13 C12 -166.2(2)
C9 C8 C13 S1 -172.97(16)
C7 C8 C13 S1 15.4(3)
C11 C12 C13 C8 -3.5(3)
C19 C12 C13 C8 172.92(19)
C11 C12 C13 S1 175.20(17)
C19 C12 C13 S1 -8.4(2)
O8 S1 C13 C8 75.9(2)
O10 S1 C13 C8 -54.2(2)
C14 S1 C13 C8 -170.09(19)
O8 S1 C13 C12 -102.63(16)
O10 S1 C13 C12 127.24(15)
C14 S1 C13 C12 11.33(16)
O8 S1 C14 C15 -70.9(2)
O10 S1 C14 C15 57.8(2)
C13 S1 C14 C15 173.56(19)
O8 S1 C14 C19 104.13(16)
O10 S1 C14 C19 -127.07(15)
C13 S1 C14 C19 -11.36(16)
C19 C14 C15 C16 -0.3(3)
S1 C14 C15 C16 174.08(17)
C19 C14 C15 C20 -178.4(2)
S1 C14 C15 C20 -4.0(3)
C14 C15 C16 C17 -0.9(3)
C20 C15 C16 C17 177.2(2)
C15 C16 C17 C18 0.9(4)
C16 C17 C18 C19 0.3(4)
C17 C18 C19 C14 -1.4(3)
C17 C18 C19 C12 176.1(2)
C15 C14 C19 C18 1.4(3)
S1 C14 C19 C18 -173.79(17)
C15 C14 C19 C12 -176.4(2)
S1 C14 C19 C12 8.4(2)
C11 C12 C19 C18 -1.5(4)
C13 C12 C19 C18 -177.5(2)
C11 C12 C19 C14 176.0(2)
C13 C12 C19 C14 0.0(3)
C14 C15 C20 P2 -93.0(2)
C16 C15 C20 P2 89.0(2)
O9 P2 C20 C15 58.4(2)
C27 P2 C20 C15 -64.0(2)
C21 P2 C20 C15 179.67(17)
O9 P2 C21 C22 -24.6(2)
C27 P2 C21 C22 95.8(2)
C20 P2 C21 C22 -148.16(18)
O9 P2 C21 C26 154.21(18)
C27 P2 C21 C26 -85.3(2)
C20 P2 C21 C26 30.7(2)
C26 C21 C22 C23 -1.1(4)
P2 C21 C22 C23 177.8(2)
C21 C22 C23 C24 0.0(4)
C22 C23 C24 C25 0.7(4)
C23 C24 C25 C26 -0.2(4)
C24 C25 C26 C21 -0.9(4)
C22 C21 C26 C25 1.6(3)
P2 C21 C26 C25 -177.24(19)
O9 P2 C27 C32 8.4(2)
C21 P2 C27 C32 -113.0(2)
C20 P2 C27 C32 133.8(2)
O9 P2 C27 C28 -175.7(2)
C21 P2 C27 C28 62.8(2)
C20 P2 C27 C28 -50.3(2)
C32 C27 C28 C29 -0.4(4)
P2 C27 C28 C29 -176.2(2)
C27 C28 C29 C30 1.7(5)
C28 C29 C30 C31 -1.8(5)
C29 C30 C31 C32 0.5(6)
C30 C31 C32 C27 0.7(5)
C28 C27 C32 C31 -0.8(4)
P2 C27 C32 C31 175.1(3)
O7 P1 C33 C38 -175.85(18)
C1 P1 C33 C38 63.3(2)
C7 P1 C33 C38 -53.4(2)
O7 P1 C33 C34 7.5(2)
C1 P1 C33 C34 -113.43(18)
C7 P1 C33 C34 129.95(18)
C38 C33 C34 C35 -3.0(3)
P1 C33 C34 C35 173.75(17)
C33 C34 C35 C36 0.1(3)
C34 C35 C36 C37 2.8(4)
C35 C36 C37 C38 -2.8(4)
C36 C37 C38 C33 -0.1(4)
C34 C33 C38 C37 3.0(3)
P1 C33 C38 C37 -173.60(18)
